data_2220215
loop_
_publ_author_name
'Boyd, Peter D. W.'
'Paauwe, J. D.'

_publ_section_title
;
 2-(4-Ferrocenylphenyl)-4,4,5,5-tetramethyl-1,3,2-dioxaborolane
;
_journal_coeditor_code HG2435
_journal_issue 12
_journal_name_full 'Acta Crystallographica Section E'
_journal_page_first m1494
_journal_paper_doi 10.1107/S1600536808035228
_journal_volume 64
_journal_year 2008
_chemical_formula_iupac '[Fe (C5 H5) (C17 H20 B O2)]'
_chemical_formula_moiety 'C22 H25 B Fe O2'
_chemical_formula_sum 'C22 H25 B Fe O2'
_chemical_formula_weight 388.08
_chemical_name_systematic
;
2-(4-Ferrocenylphenyl)-4,4,5,5-tetramethyl-1,3,2-dioxaborolane
;
_space_group_IT_number 14
_symmetry_cell_setting monoclinic
_symmetry_space_group_name_Hall '-P 2ybc'
_symmetry_space_group_name_H-M 'P 1 21/c 1'
_atom_sites_solution_hydrogens geom
_atom_sites_solution_primary direct
_atom_sites_solution_secondary difmap
_audit_creation_method SHELXL-97
_cell_angle_alpha 90.0
_cell_angle_beta 117.1260(10)
_cell_angle_gamma 90.0
_cell_formula_units_Z 4
_cell_length_a 12.4439(3)
_cell_length_b 12.9832(3)
_cell_length_c 13.0728(3)
_cell_measurement_reflns_used 9781
_cell_measurement_temperature 89(2)
_cell_measurement_theta_max 27.83
_cell_measurement_theta_min 1.84
_cell_volume 1879.75(8)
_computing_cell_refinement 'SAINT (Bruker, 2006)'
_computing_data_collection 'APEX2 (Bruker, 2006)'
_computing_data_reduction 'SAINT (Bruker, 2006)'
_computing_molecular_graphics
;
ORTEPIII (Burnett & Johnson, 1996) and Mercury (Macrae <i>et al.</i>,
2006)
;
_computing_publication_material
;
WinGX (Farrugia, 1999) and publCIF (Westrip, 2008)
;
_computing_structure_refinement 'SHELXL97 (Sheldrick, 2008)'
_computing_structure_solution 'SHELXS97 (Sheldrick, 2008)'
_diffrn_ambient_temperature 89(2)
_diffrn_measured_fraction_theta_full 0.994
_diffrn_measured_fraction_theta_max 0.994
_diffrn_measurement_device_type 'Bruker SMART APEXII CCD'
_diffrn_measurement_method \w
_diffrn_radiation_monochromator graphite
_diffrn_radiation_source 'fine-focus sealed tube'
_diffrn_radiation_type MoK\a
_diffrn_radiation_wavelength 0.71073
_diffrn_reflns_av_R_equivalents 0.0271
_diffrn_reflns_av_sigmaI/netI 0.0161
_diffrn_reflns_limit_h_max 14
_diffrn_reflns_limit_h_min -16
_diffrn_reflns_limit_k_max 17
_diffrn_reflns_limit_k_min 0
_diffrn_reflns_limit_l_max 17
_diffrn_reflns_limit_l_min 0
_diffrn_reflns_number 23134
_diffrn_reflns_theta_full 27.83
_diffrn_reflns_theta_max 27.83
_diffrn_reflns_theta_min 1.84
_exptl_absorpt_coefficient_mu 0.82
_exptl_absorpt_correction_T_max 0.849
_exptl_absorpt_correction_T_min 0.717
_exptl_absorpt_correction_type multi-scan
_exptl_absorpt_process_details '(SADABS; Sheldrick, 1996)'
_exptl_crystal_colour orange
_exptl_crystal_density_diffrn 1.371
_exptl_crystal_density_method 'not measured'
_exptl_crystal_description block
_exptl_crystal_F_000 816
_exptl_crystal_size_max 0.37
_exptl_crystal_size_mid 0.37
_exptl_crystal_size_min 0.2
_refine_diff_density_max 0.859
_refine_diff_density_min -0.311
_refine_ls_extinction_method none
_refine_ls_goodness_of_fit_ref 1.035
_refine_ls_hydrogen_treatment constr
_refine_ls_matrix_type full
_refine_ls_number_parameters 239
_refine_ls_number_reflns 4442
_refine_ls_number_restraints 0
_refine_ls_restrained_S_all 1.035
_refine_ls_R_factor_all 0.0346
_refine_ls_R_factor_gt 0.0311
_refine_ls_shift/su_max 0.001
_refine_ls_shift/su_mean 0.000
_refine_ls_structure_factor_coef Fsqd
_refine_ls_weighting_details 'calc w=1/[\s^2^(Fo^2^)+(0.0491P)^2^+1.0943P] where P=(Fo^2^+2Fc^2^)/3'
_refine_ls_weighting_scheme calc
_refine_ls_wR_factor_gt 0.0826
_refine_ls_wR_factor_ref 0.0850
_reflns_number_gt 3984
_reflns_number_total 4442
_reflns_threshold_expression I>2\s(I)
_cod_data_source_file hg2435.cif
_cod_data_source_block I
_cod_depositor_comments
;
The following automatic conversions were performed:
'_symmetry_cell_setting' value 'Monoclinic' changed to 'monoclinic'
according to '/home/saulius/struct/CIF-dictionaries/cif_core.dic'
dictionary named 'cif_core.dic' version 2.4.1 from
2010-06-29.

'_exptl_absorpt_correction_type' value 'Multi-scan' changed
to 'multi-scan' according to
'/home/saulius/struct/CIF-dictionaries/cif_core.dic' dictionary named
'cif_core.dic' version 2.4.1 from 2010-06-29.

Automatic conversion script
Id: cif_fix_enum 1527 2010-12-29 10:47:43Z saulius 

The following automatic conversions were performed:

'_symmetry_cell_setting' value 'Monoclinic' changed to 'monoclinic'
according to /home/saulius/struct/CIF-dictionaries/cif_core.dic
dictionary named 'cif_core.dic' version 2.4.1 from
2010-06-29.

'_exptl_absorpt_correction_type' value 'Multi-scan'
changed to 'multi-scan' according to
/home/saulius/struct/CIF-dictionaries/cif_core.dic dictionary named
'cif_core.dic' version 2.4.1 from 2010-06-29.

Automatic conversion script
Id: cif_fix_values 1715 2011-07-08 13:25:40Z adriana 
;
_cod_original_sg_symbol_H-M 'P 21/c'
_cod_database_code 2220215
_cod_database_fobs_code 2220215

loop_
_symmetry_equiv_pos_as_xyz
'x, y, z'
'-x, y+1/2, -z+1/2'
'-x, -y, -z'
'x, -y-1/2, z-1/2'

loop_
_atom_site_type_symbol
_atom_site_label
_atom_site_fract_x
_atom_site_fract_y
_atom_site_fract_z
_atom_site_U_iso_or_equiv
_atom_site_adp_type
_atom_site_calc_flag
_atom_site_refinement_flags
_atom_site_occupancy
Fe Fe1 0.244744(18) 0.661122(14) 0.209954(16) 0.01545(8) Uani d . 1
O O2 0.36539(9) 1.21833(8) -0.03562(9) 0.0207(2) Uani d . 1
O O1 0.16554(9) 1.19391(8) -0.16076(9) 0.0195(2) Uani d . 1
C C11 0.26427(12) 0.89643(10) 0.14427(11) 0.0157(3) Uani d . 1
C C14 0.26540(13) 1.05937(10) 0.00034(12) 0.0167(3) Uani d . 1
C C18 0.33635(13) 1.29767(11) -0.12386(12) 0.0187(3) Uani d . 1
C C2 0.16209(14) 0.52057(11) 0.16048(14) 0.0231(3) Uani d . 1
H H2 0.1105 0.4901 0.1854 0.028 Uiso calc R 1
C C16 0.37235(12) 0.94523(10) 0.16343(12) 0.0178(3) Uani d . 1
H H16 0.4447 0.9239 0.2241 0.021 Uiso calc R 1
C C7 0.15815(13) 0.78484(11) 0.23606(12) 0.0186(3) Uani d . 1
H H7 0.0789 0.8050 0.1895 0.022 Uiso calc R 1
C C13 0.15859(13) 1.00753(10) -0.02096(12) 0.0172(3) Uani d . 1
H H13 0.0868 1.0269 -0.0836 0.021 Uiso calc R 1
C C8 0.26304(13) 0.81901(11) 0.22597(12) 0.0167(3) Uani d . 1
C C9 0.36571(13) 0.76831(11) 0.31467(12) 0.0187(3) Uani d . 1
H H9 0.4454 0.7758 0.3281 0.022 Uiso calc R 1
C C6 0.19744(14) 0.71467(11) 0.33018(12) 0.0209(3) Uani d . 1
H H6 0.1480 0.6811 0.3556 0.025 Uiso calc R 1
B B1 0.26500(15) 1.15783(11) -0.06779(14) 0.0174(3) Uani d . 1
C C15 0.37260(13) 1.02504(11) 0.09282(12) 0.0184(3) Uani d . 1
H H15 0.4453 1.0564 0.1071 0.022 Uiso calc R 1
C C5 0.23381(15) 0.61510(11) 0.05503(13) 0.0243(3) Uani d . 1
H H5 0.2370 0.6572 -0.0011 0.029 Uiso calc R 1
C C21 0.39377(14) 1.39832(11) -0.06503(13) 0.0238(3) Uani d . 1
H H21A 0.3680 1.4143 -0.0079 0.036 Uiso calc R 1
H H21B 0.3695 1.4526 -0.1210 0.036 Uiso calc R 1
H H21C 0.4801 1.3916 -0.0290 0.036 Uiso calc R 1
C C4 0.33403(14) 0.56821(11) 0.14749(13) 0.0226(3) Uani d . 1
H H4 0.4144 0.5745 0.1628 0.027 Uiso calc R 1
C C10 0.32509(14) 0.70475(11) 0.37867(12) 0.0208(3) Uani d . 1
H H10 0.3735 0.6639 0.4413 0.025 Uiso calc R 1
C C12 0.15769(12) 0.92783(10) 0.04947(12) 0.0169(3) Uani d . 1
H H12 0.0854 0.8949 0.0335 0.020 Uiso calc R 1
C C17 0.19486(13) 1.29760(11) -0.18488(13) 0.0201(3) Uani d . 1
C C22 0.39120(14) 1.26270(11) -0.20117(14) 0.0235(3) Uani d . 1
H H22A 0.4761 1.2510 -0.1555 0.035 Uiso calc R 1
H H22B 0.3790 1.3150 -0.2573 0.035 Uiso calc R 1
H H22C 0.3530 1.2000 -0.2395 0.035 Uiso calc R 1
C C3 0.29014(14) 0.50988(11) 0.21282(14) 0.0228(3) Uani d . 1
H H3 0.3369 0.4715 0.2783 0.027 Uiso calc R 1
C C20 0.14060(15) 1.37292(13) -0.13159(16) 0.0294(3) Uani d . 1
H H20A 0.0554 1.3605 -0.1625 0.044 Uiso calc R 1
H H20B 0.1539 1.4422 -0.1489 0.044 Uiso calc R 1
H H20C 0.1783 1.3635 -0.0498 0.044 Uiso calc R 1
C C19 0.13736(16) 1.31085(15) -0.31429(14) 0.0312(4) Uani d . 1
H H19A 0.1653 1.2574 -0.3471 0.047 Uiso calc R 1
H H19B 0.1593 1.3768 -0.3324 0.047 Uiso calc R 1
H H19C 0.0511 1.3068 -0.3453 0.047 Uiso calc R 1
C C1 0.12727(14) 0.58627(12) 0.06311(13) 0.0249(3) Uani d . 1
H H1 0.0489 0.6067 0.0136 0.030 Uiso calc R 1

loop_
_atom_site_aniso_label
_atom_site_aniso_U_11
_atom_site_aniso_U_22
_atom_site_aniso_U_33
_atom_site_aniso_U_12
_atom_site_aniso_U_13
_atom_site_aniso_U_23
Fe1 0.02072(12) 0.00975(11) 0.01600(12) -0.00098(7) 0.00849(9) 0.00033(7)
O2 0.0219(5) 0.0155(5) 0.0231(5) -0.0012(4) 0.0087(4) 0.0059(4)
O1 0.0234(5) 0.0134(5) 0.0205(5) -0.0019(4) 0.0090(4) 0.0031(4)
C11 0.0225(6) 0.0095(5) 0.0171(6) -0.0009(5) 0.0106(5) -0.0026(5)
C14 0.0228(7) 0.0119(6) 0.0174(6) 0.0003(5) 0.0110(5) -0.0002(5)
C18 0.0234(7) 0.0130(6) 0.0206(7) 0.0000(5) 0.0107(6) 0.0037(5)
C2 0.0296(8) 0.0134(6) 0.0292(8) -0.0063(6) 0.0159(6) -0.0055(6)
C16 0.0196(6) 0.0135(6) 0.0192(6) 0.0003(5) 0.0078(5) -0.0001(5)
C7 0.0243(7) 0.0137(6) 0.0202(7) -0.0002(5) 0.0122(6) -0.0005(5)
C13 0.0214(7) 0.0144(6) 0.0155(6) 0.0007(5) 0.0080(5) -0.0011(5)
C8 0.0235(7) 0.0105(6) 0.0170(6) -0.0017(5) 0.0099(5) -0.0018(5)
C9 0.0232(7) 0.0140(6) 0.0176(6) -0.0024(5) 0.0081(6) -0.0015(5)
C6 0.0310(8) 0.0147(6) 0.0214(7) -0.0024(5) 0.0158(6) 0.0000(5)
B1 0.0228(8) 0.0131(7) 0.0182(7) -0.0004(5) 0.0111(6) -0.0004(5)
C15 0.0207(6) 0.0142(6) 0.0215(7) -0.0014(5) 0.0106(6) -0.0008(5)
C5 0.0386(9) 0.0156(7) 0.0207(7) -0.0018(6) 0.0153(6) -0.0020(5)
C21 0.0284(7) 0.0160(7) 0.0263(7) -0.0033(6) 0.0118(6) 0.0005(6)
C4 0.0291(7) 0.0154(6) 0.0273(7) -0.0018(6) 0.0165(6) -0.0046(6)
C10 0.0305(8) 0.0149(6) 0.0153(6) -0.0012(5) 0.0090(6) 0.0011(5)
C12 0.0210(6) 0.0127(6) 0.0185(6) -0.0031(5) 0.0102(5) -0.0032(5)
C17 0.0246(7) 0.0128(6) 0.0241(7) 0.0002(5) 0.0122(6) 0.0038(5)
C22 0.0303(8) 0.0157(6) 0.0308(8) -0.0003(6) 0.0193(7) 0.0017(6)
C3 0.0316(8) 0.0103(6) 0.0272(7) 0.0015(5) 0.0140(6) 0.0007(5)
C20 0.0302(8) 0.0184(7) 0.0438(10) 0.0026(6) 0.0205(8) -0.0005(7)
C19 0.0293(8) 0.0348(9) 0.0256(8) 0.0004(7) 0.0090(7) 0.0131(7)
C1 0.0274(8) 0.0194(7) 0.0216(7) -0.0019(6) 0.0057(6) -0.0056(6)

loop_
_atom_type_symbol
_atom_type_description
_atom_type_scat_dispersion_real
_atom_type_scat_dispersion_imag
_atom_type_scat_source
C C 0.0033 0.0016 'International Tables Vol C Tables 4.2.6.8 and 6.1.1.4'
H H 0.0000 0.0000 'International Tables Vol C Tables 4.2.6.8 and 6.1.1.4'
O O 0.0106 0.0060 'International Tables Vol C Tables 4.2.6.8 and 6.1.1.4'
Fe Fe 0.3463 0.8444 'International Tables Vol C Tables 4.2.6.8 and 6.1.1.4'
B B 0.0013 0.0007 'International Tables Vol C Tables 4.2.6.8 and 6.1.1.4'

loop_
_geom_angle_atom_site_label_1
_geom_angle_atom_site_label_2
_geom_angle_atom_site_label_3
_geom_angle
C6 Fe1 C3 119.34(6)
C6 Fe1 C10 40.82(6)
C3 Fe1 C10 104.60(6)
C6 Fe1 C4 155.59(6)
C3 Fe1 C4 40.80(6)
C10 Fe1 C4 120.46(6)
C6 Fe1 C7 40.89(6)
C3 Fe1 C7 156.19(6)
C10 Fe1 C7 68.79(6)
C4 Fe1 C7 162.19(6)
C6 Fe1 C2 105.52(6)
C3 Fe1 C2 40.82(6)
C10 Fe1 C2 121.05(6)
C4 Fe1 C2 68.57(6)
C7 Fe1 C2 121.64(6)
C6 Fe1 C9 68.60(6)
C3 Fe1 C9 121.93(6)
C10 Fe1 C9 40.67(5)
C4 Fe1 C9 107.46(6)
C7 Fe1 C9 68.77(6)
C2 Fe1 C9 157.80(6)
C6 Fe1 C1 123.42(6)
C3 Fe1 C1 68.54(6)
C10 Fe1 C1 158.56(6)
C4 Fe1 C1 68.41(6)
C7 Fe1 C1 108.84(6)
C2 Fe1 C1 40.69(6)
C9 Fe1 C1 160.07(6)
C6 Fe1 C5 161.33(7)
C3 Fe1 C5 68.38(6)
C10 Fe1 C5 157.54(7)
C4 Fe1 C5 40.47(6)
C7 Fe1 C5 126.07(6)
C2 Fe1 C5 68.40(6)
C9 Fe1 C5 123.65(6)
C1 Fe1 C5 40.67(6)
C6 Fe1 C8 68.88(5)
C3 Fe1 C8 159.79(6)
C10 Fe1 C8 68.77(5)
C4 Fe1 C8 124.87(6)
C7 Fe1 C8 41.03(5)
C2 Fe1 C8 158.96(6)
C9 Fe1 C8 40.85(6)
C1 Fe1 C8 124.36(6)
C5 Fe1 C8 110.09(6)
B1 O2 C18 107.39(11)
B1 O1 C17 107.07(11)
C12 C11 C16 118.08(12)
C12 C11 C8 121.46(12)
C16 C11 C8 120.36(13)
C13 C14 C15 117.52(12)
C13 C14 B1 121.73(13)
C15 C14 B1 120.50(13)
O2 C18 C21 108.44(11)
O2 C18 C22 106.79(11)
C21 C18 C22 110.03(12)
O2 C18 C17 102.54(10)
C21 C18 C17 114.71(12)
C22 C18 C17 113.65(12)
C3 C2 C1 107.76(13)
C3 C2 Fe1 69.20(8)
C1 C2 Fe1 69.73(8)
C3 C2 H2 126.1
C1 C2 H2 126.1
Fe1 C2 H2 126.5
C15 C16 C11 120.74(13)
C15 C16 H16 119.6
C11 C16 H16 119.6
C6 C7 C8 107.89(13)
C6 C7 Fe1 69.10(8)
C8 C7 Fe1 70.04(8)
C6 C7 H7 126.1
C8 C7 H7 126.1
Fe1 C7 H7 126.4
C12 C13 C14 121.36(13)
C12 C13 H13 119.3
C14 C13 H13 119.3
C9 C8 C7 107.14(12)
C9 C8 C11 126.85(12)
C7 C8 C11 125.90(13)
C9 C8 Fe1 69.06(8)
C7 C8 Fe1 68.93(8)
C11 C8 Fe1 129.97(9)
C10 C9 C8 108.51(13)
C10 C9 Fe1 69.45(8)
C8 C9 Fe1 70.09(8)
C10 C9 H9 125.7
C8 C9 H9 125.7
Fe1 C9 H9 126.3
C10 C6 C7 108.43(12)
C10 C6 Fe1 69.87(8)
C7 C6 Fe1 70.01(8)
C10 C6 H6 125.8
C7 C6 H6 125.8
Fe1 C6 H6 125.9
O1 B1 O2 114.03(12)
O1 B1 C14 123.86(13)
O2 B1 C14 122.06(13)
C16 C15 C14 121.35(13)
C16 C15 H15 119.3
C14 C15 H15 119.3
C4 C5 C1 108.05(13)
C4 C5 Fe1 69.37(8)
C1 C5 Fe1 69.50(9)
C4 C5 H5 126.0
C1 C5 H5 126.0
Fe1 C5 H5 126.7
C18 C21 H21A 109.5
C18 C21 H21B 109.5
H21A C21 H21B 109.5
C18 C21 H21C 109.5
H21A C21 H21C 109.5
H21B C21 H21C 109.5
C5 C4 C3 108.11(13)
C5 C4 Fe1 70.16(9)
C3 C4 Fe1 69.36(8)
C5 C4 H4 125.9
C3 C4 H4 125.9
Fe1 C4 H4 126.1
C9 C10 C6 108.03(12)
C9 C10 Fe1 69.88(8)
C6 C10 Fe1 69.31(8)
C9 C10 H10 126.0
C6 C10 H10 126.0
Fe1 C10 H10 126.4
C13 C12 C11 120.85(13)
C13 C12 H12 119.6
C11 C12 H12 119.6
O1 C17 C19 107.88(12)
O1 C17 C20 106.56(12)
C19 C17 C20 110.78(14)
O1 C17 C18 102.89(11)
C19 C17 C18 114.64(12)
C20 C17 C18 113.31(12)
C18 C22 H22A 109.5
C18 C22 H22B 109.5
H22A C22 H22B 109.5
C18 C22 H22C 109.5
H22A C22 H22C 109.5
H22B C22 H22C 109.5
C4 C3 C2 108.11(13)
C4 C3 Fe1 69.85(8)
C2 C3 Fe1 69.98(8)
C4 C3 H3 125.9
C2 C3 H3 125.9
Fe1 C3 H3 125.8
C17 C20 H20A 109.5
C17 C20 H20B 109.5
H20A C20 H20B 109.5
C17 C20 H20C 109.5
H20A C20 H20C 109.5
H20B C20 H20C 109.5
C17 C19 H19A 109.5
C17 C19 H19B 109.5
H19A C19 H19B 109.5
C17 C19 H19C 109.5
H19A C19 H19C 109.5
H19B C19 H19C 109.5
C2 C1 C5 107.97(14)
C2 C1 Fe1 69.58(8)
C5 C1 Fe1 69.84(9)
C2 C1 H1 126.0
C5 C1 H1 126.0
Fe1 C1 H1 126.1

loop_
_geom_bond_atom_site_label_1
_geom_bond_atom_site_label_2
_geom_bond_distance
Fe1 C6 2.0357(14)
Fe1 C3 2.0388(14)
Fe1 C10 2.0431(14)
Fe1 C4 2.0454(15)
Fe1 C7 2.0477(14)
Fe1 C2 2.0492(14)
Fe1 C9 2.0488(14)
Fe1 C1 2.0512(15)
Fe1 C5 2.0558(15)
Fe1 C8 2.0626(14)
O2 B1 1.3695(19)
O2 C18 1.4636(16)
O1 B1 1.3626(19)
O1 C17 1.4663(16)
C11 C12 1.4007(19)
C11 C16 1.4020(19)
C11 C8 1.4718(18)
C14 C13 1.3998(19)
C14 C15 1.403(2)
C14 B1 1.557(2)
C18 C21 1.519(2)
C18 C22 1.524(2)
C18 C17 1.567(2)
C2 C3 1.426(2)
C2 C1 1.426(2)
C2 H2 0.9300
C16 C15 1.3887(19)
C16 H16 0.9300
C7 C6 1.426(2)
C7 C8 1.4405(19)
C7 H7 0.9300
C13 C12 1.3885(19)
C13 H13 0.9300
C8 C9 1.435(2)
C9 C10 1.4220(19)
C9 H9 0.9300
C6 C10 1.422(2)
C6 H6 0.9300
C15 H15 0.9300
C5 C4 1.419(2)
C5 C1 1.427(2)
C5 H5 0.9300
C21 H21A 0.9600
C21 H21B 0.9600
C21 H21C 0.9600
C4 C3 1.424(2)
C4 H4 0.9300
C10 H10 0.9300
C12 H12 0.9300
C17 C19 1.516(2)
C17 C20 1.525(2)
C22 H22A 0.9600
C22 H22B 0.9600
C22 H22C 0.9600
C3 H3 0.9300
C20 H20A 0.9600
C20 H20B 0.9600
C20 H20C 0.9600
C19 H19A 0.9600
C19 H19B 0.9600
C19 H19C 0.9600
C1 H1 0.9300

loop_
_geom_hbond_atom_site_label_D
_geom_hbond_atom_site_label_H
_geom_hbond_atom_site_label_A
_geom_hbond_site_symmetry_A
_geom_hbond_distance_DH
_geom_hbond_distance_HA
_geom_hbond_distance_DA
_geom_hbond_angle_DHA
C6 H6 C12 4_576 0.93 2.86 3.6302(19) 141.4
C5 H5 C6 4_575 0.93 2.62 3.538(2) 167.6
